data_7014504
loop_
_publ_author_name
'Bi, Yanfeng'
'Liao, Wuping'
'Wang, Xiaofei'
'Wang, Xinwu'
'Zhang, Hongjie'

_publ_section_title
;
 Mn(4)-hinged bithiacalix[4]arenes accommodating fullerenes.
;
_journal_issue 9
_journal_name_full 'Dalton transactions (Cambridge, England : 2003)'
_journal_page_first 1849
_journal_page_last 1851
_journal_paper_doi 10.1039/c0dt00913j
_journal_volume 40
_journal_year 2011
_chemical_formula_moiety 'C192 H112 Mn8 O16 S16, C60'
_chemical_formula_sum 'C252 H112 Mn8 O16 S16'
_chemical_formula_weight 4347.90
_chemical_name_common '(Mn4(C48H28O4S4)2)2 (C60)'
_chemical_name_systematic ?
_space_group_IT_number 43
_symmetry_cell_setting orthorhombic
_symmetry_space_group_name_Hall 'F 2 -2d'
_symmetry_space_group_name_H-M 'F d d 2'
_atom_sites_solution_hydrogens geom
_atom_sites_solution_primary direct
_atom_sites_solution_secondary difmap
_audit_creation_method SHELXL-97
_cell_angle_alpha 90.00
_cell_angle_beta 90.00
_cell_angle_gamma 90.00
_cell_formula_units_Z 8
_cell_length_a 56.211(3)
_cell_length_b 29.8431(18)
_cell_length_c 30.7930(18)
_cell_measurement_reflns_used 9846
_cell_measurement_temperature 187(2)
_cell_measurement_theta_max 25.15
_cell_measurement_theta_min 2.18
_cell_volume 51656(5)
_computing_cell_refinement 'Bruker SAINT'
_computing_data_collection 'Bruker APEX2'
_computing_data_reduction 'Bruker SAINT'
_computing_molecular_graphics 'Bruker SHELXTL'
_computing_publication_material 'Bruker SHELXTL'
_computing_structure_refinement 'SHELXL-97 (Sheldrick, 2008)'
_computing_structure_solution 'SHELXS-97 (Sheldrick, 2008)'
_diffrn_ambient_temperature 187(2)
_diffrn_measured_fraction_theta_full 1.000
_diffrn_measured_fraction_theta_max 1.000
_diffrn_measurement_device_type 'Bruker APEX-II CCD'
_diffrn_measurement_method '\f and \w scans'
_diffrn_radiation_monochromator graphite
_diffrn_radiation_source 'fine-focus sealed tube'
_diffrn_radiation_type MoK\a
_diffrn_radiation_wavelength 0.71073
_diffrn_reflns_av_R_equivalents 0.1546
_diffrn_reflns_av_sigmaI/netI 0.1423
_diffrn_reflns_limit_h_max 66
_diffrn_reflns_limit_h_min -66
_diffrn_reflns_limit_k_max 35
_diffrn_reflns_limit_k_min -35
_diffrn_reflns_limit_l_max 36
_diffrn_reflns_limit_l_min -33
_diffrn_reflns_number 90912
_diffrn_reflns_theta_full 25.00
_diffrn_reflns_theta_max 25.00
_diffrn_reflns_theta_min 1.02
_exptl_absorpt_coefficient_mu 0.560
_exptl_absorpt_correction_T_max 0.9059
_exptl_absorpt_correction_T_min 0.8915
_exptl_absorpt_correction_type empirical
_exptl_absorpt_process_details ' SADABS, Sheldrick, 1996'
_exptl_crystal_colour red
_exptl_crystal_density_diffrn 1.118
_exptl_crystal_density_method 'not measured'
_exptl_crystal_description block
_exptl_crystal_F_000 17664
_exptl_crystal_size_max 0.21
_exptl_crystal_size_mid 0.20
_exptl_crystal_size_min 0.18
_platon_squeeze_details
;
;
_refine_diff_density_max 0.926
_refine_diff_density_min -0.576
_refine_diff_density_rms 0.131
_refine_ls_abs_structure_details 'Flack H D (1983), Acta Cryst. A39, 876-881'
_refine_ls_abs_structure_Flack 0.07(9)
_refine_ls_extinction_coef 0.00006(3)
_refine_ls_extinction_expression Fc^*^=kFc[1+0.001xFc^2^\l^3^/sin(2\q)]^-1/4^
_refine_ls_extinction_method SHELXL
_refine_ls_goodness_of_fit_ref 0.948
_refine_ls_hydrogen_treatment constr
_refine_ls_matrix_type full
_refine_ls_number_parameters 1210
_refine_ls_number_reflns 21881
_refine_ls_number_restraints 326
_refine_ls_restrained_S_all 3.017
_refine_ls_R_factor_all 0.1287
_refine_ls_R_factor_gt 0.0869
_refine_ls_shift/su_max 0.002
_refine_ls_shift/su_mean 0.000
_refine_ls_structure_factor_coef Fsqd
_refine_ls_weighting_details 'calc w=1/[\s^2^(Fo^2^)+(0.1396P)^2^+0.0000P] where P=(Fo^2^+2Fc^2^)/3'
_refine_ls_weighting_scheme calc
_refine_ls_wR_factor_gt 0.2144
_refine_ls_wR_factor_ref 0.2367
_reflns_number_gt 12800
_reflns_number_total 21881
_reflns_threshold_expression >2sigma(I)
_cod_data_source_file C0DT00913J.TXT
_cod_data_source_block compound_775185
_cod_depositor_comments
;
The following automatic conversions were performed:
'_symmetry_cell_setting' value 'Orthorhombic' changed to 'orthorhombic'
according to '/home/saulius/struct/CIF-dictionaries/cif_core.dic'
dictionary named 'cif_core.dic' version 2.4.1 from 2010-06-29.

Automatic conversion script
Id: cif_fix_enum 1555 2011-01-17 13:19:09Z saulius 
;
_cod_original_cell_volume 51655(5)
_cod_original_sg_symbol_H-M Fdd2
_cod_database_code 7014504

loop_
_symmetry_equiv_pos_as_xyz
'x, y, z'
'-x, -y, z'
'x+1/4, -y+1/4, z+1/4'
'-x+1/4, y+1/4, z+1/4'
'x, y+1/2, z+1/2'
'-x, -y+1/2, z+1/2'
'x+1/4, -y+3/4, z+3/4'
'-x+1/4, y+3/4, z+3/4'
'x+1/2, y, z+1/2'
'-x+1/2, -y, z+1/2'
'x+3/4, -y+1/4, z+3/4'
'-x+3/4, y+1/4, z+3/4'
'x+1/2, y+1/2, z'
'-x+1/2, -y+1/2, z'
'x+3/4, -y+3/4, z+1/4'
'-x+3/4, y+3/4, z+1/4'

loop_
_atom_site_label
_atom_site_type_symbol
_atom_site_fract_x
_atom_site_fract_y
_atom_site_fract_z
_atom_site_U_iso_or_equiv
_atom_site_adp_type
_atom_site_occupancy
_atom_site_symmetry_multiplicity
_atom_site_calc_flag
_atom_site_refinement_flags
_atom_site_disorder_assembly
_atom_site_disorder_group
Mn1 Mn 0.11660(7) 0.44621(14) 0.52276(15) 0.0340(11) Uani 1 1 d . . .
Mn2 Mn 0.08496(7) 0.36088(14) 0.48624(15) 0.0337(11) Uani 1 1 d . . .
Mn3 Mn 0.13273(7) 0.31940(14) 0.43959(15) 0.0348(11) Uani 1 1 d . . .
Mn4 Mn 0.16464(8) 0.40410(14) 0.47704(15) 0.0358(11) Uani 1 1 d . . .
S1 S 0.10283(12) 0.5255(2) 0.4900(3) 0.0346(17) Uani 1 1 d . . .
S2 S 0.05060(13) 0.3837(3) 0.4302(3) 0.0388(19) Uani 1 1 d . . .
S3 S 0.13075(13) 0.3166(2) 0.3515(3) 0.0367(18) Uani 1 1 d . . .
S4 S 0.18365(13) 0.4572(2) 0.4152(3) 0.0389(19) Uani 1 1 d . . .
S5 S 0.11941(12) 0.4522(2) 0.6084(2) 0.0326(17) Uani 1 1 d . . .
S6 S 0.06647(13) 0.3101(2) 0.5500(3) 0.0358(18) Uani 1 1 d . . .
S7 S 0.14583(13) 0.2398(2) 0.4717(3) 0.0370(18) Uani 1 1 d . . .
S8 S 0.19933(13) 0.3810(2) 0.5313(3) 0.0384(19) Uani 1 1 d . . .
O1 O 0.0924(3) 0.4295(6) 0.4700(7) 0.039(5) Uani 1 1 d . . .
O2 O 0.0970(3) 0.3359(6) 0.4248(6) 0.034(5) Uani 1 1 d . . .
O3 O 0.1465(4) 0.3837(7) 0.4172(7) 0.048(5) Uani 1 1 d . . .
O4 O 0.1447(3) 0.4646(6) 0.4818(7) 0.037(5) Uani 1 1 d . . .
O5 O 0.0950(3) 0.3941(6) 0.5433(6) 0.032(4) Uani 1 1 d . . .
O6 O 0.1121(3) 0.3107(6) 0.4993(6) 0.034(5) Uani 1 1 d . . .
O7 O 0.1621(3) 0.3344(6) 0.4777(7) 0.042(5) Uani 1 1 d . . .
O8 O 0.1471(3) 0.4052(6) 0.5402(6) 0.032(4) Uani 1 1 d . . .
C1 C 0.0777(5) 0.4567(10) 0.4536(12) 0.042(8) Uani 1 1 d . . .
C2 C 0.0797(5) 0.5041(9) 0.4556(10) 0.036(7) Uani 1 1 d . . .
C3 C 0.0650(5) 0.5337(10) 0.4342(9) 0.038(7) Uani 1 1 d . . .
H3A H 0.0682 0.5649 0.4350 0.045 Uiso 1 1 calc R . .
C4 C 0.0456(5) 0.5175(10) 0.4115(12) 0.046(8) Uani 1 1 d . . .
C5 C 0.0416(5) 0.4725(10) 0.4101(11) 0.043(8) Uani 1 1 d . . .
H5A H 0.0281 0.4619 0.3946 0.052 Uiso 1 1 calc R . .
C6 C 0.0564(5) 0.4409(10) 0.4301(11) 0.043(8) Uani 1 1 d . . .
C7 C 0.0886(5) 0.3465(9) 0.3873(9) 0.030(6) Uani 1 1 d . . .
C8 C 0.0669(5) 0.3672(10) 0.3836(12) 0.046(8) Uani 1 1 d . . .
C9 C 0.0578(5) 0.3801(11) 0.3410(9) 0.042(8) Uani 1 1 d . . .
H9A H 0.0432 0.3957 0.3388 0.051 Uiso 1 1 calc R . .
C10 C 0.0700(7) 0.3701(11) 0.3055(11) 0.056(9) Uani 1 1 d U . .
C11 C 0.0933(6) 0.3479(12) 0.3109(12) 0.055(8) Uani 1 1 d DU . .
H11A H 0.1025 0.3405 0.2861 0.066 Uiso 1 1 calc R . .
C12 C 0.1011(5) 0.3389(10) 0.3480(10) 0.034(7) Uani 1 1 d U . .
C13 C 0.1555(5) 0.3910(9) 0.3783(10) 0.034(7) Uani 1 1 d . . .
C14 C 0.1489(5) 0.3659(9) 0.3441(10) 0.035(7) Uani 1 1 d . . .
C15 C 0.1569(5) 0.3764(9) 0.3024(10) 0.034(7) Uani 1 1 d . . .
H15A H 0.1516 0.3586 0.2788 0.041 Uiso 1 1 calc R . .
C16 C 0.1720(5) 0.4114(9) 0.2942(9) 0.033(6) Uani 1 1 d . . .
C17 C 0.1795(5) 0.4349(9) 0.3286(10) 0.038(7) Uani 1 1 d . . .
H17A H 0.1908 0.4582 0.3241 0.046 Uiso 1 1 calc R . .
C18 C 0.1715(5) 0.4267(9) 0.3705(10) 0.034(7) Uani 1 1 d . . .
C19 C 0.1445(5) 0.4973(10) 0.4516(11) 0.039(8) Uani 1 1 d . . .
C20 C 0.1612(5) 0.5004(10) 0.4195(10) 0.038(7) Uani 1 1 d . . .
C21 C 0.1620(6) 0.5356(10) 0.3895(11) 0.048(8) Uani 1 1 d . . .
H21A H 0.1742 0.5367 0.3684 0.058 Uiso 1 1 calc R . .
C22 C 0.1451(6) 0.5682(10) 0.3908(12) 0.053(9) Uani 1 1 d . . .
C23 C 0.1278(6) 0.5653(10) 0.4258(11) 0.048(8) Uani 1 1 d . . .
H23A H 0.1165 0.5887 0.4298 0.057 Uiso 1 1 calc R . .
C24 C 0.1278(5) 0.5292(10) 0.4530(10) 0.037(7) Uani 1 1 d . . .
C25 C 0.0950(5) 0.3774(10) 0.5810(10) 0.035(7) Uani 1 1 d . . .
C26 C 0.1057(4) 0.3992(9) 0.6183(9) 0.028(6) Uani 1 1 d U . .
C27 C 0.1055(6) 0.3819(10) 0.6598(11) 0.044(8) Uani 1 1 d . . .
H27A H 0.1137 0.3971 0.6823 0.053 Uiso 1 1 calc R . .
C28 C 0.0933(5) 0.3426(10) 0.6688(11) 0.042(8) Uani 1 1 d . . .
C29 C 0.0819(6) 0.3189(10) 0.6337(12) 0.051(9) Uani 1 1 d . . .
H29A H 0.0740 0.2913 0.6388 0.062 Uiso 1 1 calc R . .
C30 C 0.0826(5) 0.3372(9) 0.5928(9) 0.031(7) Uani 1 1 d . . .
C31 C 0.1059(5) 0.2716(10) 0.5126(9) 0.032(7) Uani 1 1 d . . .
C32 C 0.0856(5) 0.2638(9) 0.5371(10) 0.037(7) Uani 1 1 d . . .
C33 C 0.0794(5) 0.2203(9) 0.5505(10) 0.042(8) Uani 1 1 d . . .
H33A H 0.0654 0.2162 0.5673 0.051 Uiso 1 1 calc R . .
C34 C 0.0928(6) 0.1840(10) 0.5402(12) 0.053(9) Uani 1 1 d . . .
C35 C 0.1129(5) 0.1913(10) 0.5184(11) 0.044(8) Uani 1 1 d . . .
H35A H 0.1227 0.1663 0.5120 0.053 Uiso 1 1 calc R . .
C36 C 0.1202(5) 0.2327(9) 0.5045(10) 0.038(7) Uani 1 1 d . . .
C37 C 0.1720(5) 0.3085(9) 0.5075(8) 0.027(6) Uani 1 1 d . . .
C38 C 0.1667(5) 0.2633(9) 0.5100(8) 0.028(6) Uani 1 1 d U . .
C39 C 0.1791(5) 0.2362(10) 0.5388(10) 0.040(8) Uani 1 1 d . . .
H39A H 0.1747 0.2055 0.5401 0.048 Uiso 1 1 calc R . .
C40 C 0.1969(5) 0.2495(9) 0.5648(10) 0.036(7) Uani 1 1 d . . .
C41 C 0.2022(5) 0.2953(9) 0.5639(9) 0.035(7) Uani 1 1 d . . .
H41A H 0.2141 0.3072 0.5826 0.042 Uiso 1 1 calc R . .
C42 C 0.1900(5) 0.3236(9) 0.5352(9) 0.032(7) Uani 1 1 d . . .
C43 C 0.1600(5) 0.4164(9) 0.5726(10) 0.034(7) Uani 1 1 d . . .
C44 C 0.1848(5) 0.4067(8) 0.5772(9) 0.031(7) Uani 1 1 d . . .
C45 C 0.1984(5) 0.4215(8) 0.6106(9) 0.029(6) Uani 1 1 d . . .
H45A H 0.2149 0.4144 0.6112 0.035 Uiso 1 1 calc R . .
C46 C 0.1886(5) 0.4469(10) 0.6445(10) 0.038(7) Uani 1 1 d . . .
C47 C 0.1643(5) 0.4551(9) 0.6424(9) 0.037(7) Uani 1 1 d . . .
H47A H 0.1572 0.4725 0.6648 0.044 Uiso 1 1 calc R . .
C48 C 0.1502(5) 0.4393(10) 0.6094(10) 0.039(7) Uani 1 1 d . . .
C49 C 0.0315(5) 0.5499(11) 0.3843(13) 0.050(9) Uani 1 1 d . . .
C50 C 0.0241(7) 0.5359(14) 0.3416(13) 0.072(12) Uani 1 1 d . . .
H50A H 0.0279 0.5068 0.3312 0.087 Uiso 1 1 calc R . .
C51 C 0.0110(7) 0.5667(13) 0.3153(14) 0.072(12) Uani 1 1 d . . .
H51A H 0.0064 0.5587 0.2867 0.086 Uiso 1 1 calc R . .
C52 C 0.0050(6) 0.6094(14) 0.3324(18) 0.080(15) Uani 1 1 d . . .
H52A H -0.0035 0.6304 0.3153 0.096 Uiso 1 1 calc R . .
C53 C 0.0116(6) 0.6196(11) 0.3736(14) 0.056(9) Uani 1 1 d . . .
H53A H 0.0077 0.6483 0.3850 0.067 Uiso 1 1 calc R . .
C54 C 0.0238(6) 0.5894(11) 0.3992(13) 0.058(10) Uani 1 1 d . . .
H54A H 0.0269 0.5970 0.4286 0.069 Uiso 1 1 calc R . .
C55 C 0.0605(7) 0.3853(15) 0.2627(15) 0.083(12) Uani 1 1 d DU . .
C56 C 0.0628(9) 0.3618(18) 0.221(2) 0.116(18) Uani 1 1 d DU . .
H56A H 0.0722 0.3354 0.2213 0.140 Uiso 1 1 calc R . .
C57 C 0.0528(10) 0.374(2) 0.182(2) 0.14(2) Uani 1 1 d DU . .
H57A H 0.0557 0.3560 0.1569 0.163 Uiso 1 1 calc R . .
C58 C 0.0390(14) 0.410(3) 0.180(3) 0.16(3) Uani 1 1 d DU . .
H58A H 0.0308 0.4172 0.1535 0.194 Uiso 1 1 calc R . .
C59 C 0.0369(14) 0.438(3) 0.217(3) 0.17(3) Uani 1 1 d DU . .
H59A H 0.0289 0.4662 0.2147 0.203 Uiso 1 1 calc R . .
C60 C 0.0462(9) 0.4262(18) 0.2582(17) 0.104(16) Uani 1 1 d DU . .
H60A H 0.0433 0.4446 0.2828 0.125 Uiso 1 1 calc R . .
C61 C 0.1798(6) 0.4225(10) 0.2503(12) 0.052(9) Uani 1 1 d . . .
C62 C 0.1650(7) 0.4158(12) 0.2142(12) 0.060(10) Uani 1 1 d . . .
H62A H 0.1494 0.4044 0.2180 0.072 Uiso 1 1 calc R . .
C63 C 0.1736(8) 0.4263(12) 0.1718(12) 0.062(10) Uani 1 1 d . . .
H63A H 0.1628 0.4237 0.1481 0.074 Uiso 1 1 calc R . .
C64 C 0.1950(8) 0.4392(14) 0.1638(13) 0.075(12) Uani 1 1 d . . .
H64A H 0.2003 0.4448 0.1350 0.090 Uiso 1 1 calc R . .
C65 C 0.2106(7) 0.4448(13) 0.2001(12) 0.067(11) Uani 1 1 d . . .
H65A H 0.2265 0.4548 0.1954 0.081 Uiso 1 1 calc R . .
C66 C 0.2032(6) 0.4360(11) 0.2415(12) 0.057(9) Uani 1 1 d . . .
H66A H 0.2141 0.4391 0.2648 0.069 Uiso 1 1 calc R . .
C67 C 0.1448(7) 0.6081(12) 0.3613(14) 0.061(10) Uani 1 1 d . . .
C68 C 0.1484(10) 0.6010(17) 0.321(2) 0.112(19) Uani 1 1 d . . .
H68A H 0.1509 0.5707 0.3120 0.134 Uiso 1 1 calc R . .
C69 C 0.1489(11) 0.6355(19) 0.285(2) 0.15(3) Uani 1 1 d . . .
H69A H 0.1521 0.6295 0.2555 0.175 Uiso 1 1 calc R . .
C70 C 0.1436(12) 0.6819(18) 0.3044(19) 0.12(2) Uani 1 1 d . . .
H70A H 0.1442 0.7078 0.2864 0.147 Uiso 1 1 calc R . .
C71 C 0.1383(12) 0.6858(16) 0.345(2) 0.13(2) Uani 1 1 d . . .
H71A H 0.1333 0.7138 0.3562 0.150 Uiso 1 1 calc R . .
C72 C 0.1399(9) 0.6487(12) 0.3712(16) 0.097(17) Uani 1 1 d . . .
H72A H 0.1370 0.6541 0.4011 0.116 Uiso 1 1 calc R . .
C73 C 0.0904(6) 0.3267(10) 0.7146(11) 0.049(8) Uani 1 1 d . . .
C74 C 0.0846(7) 0.3556(13) 0.7471(13) 0.065(11) Uani 1 1 d . . .
H74A H 0.0819 0.3863 0.7408 0.078 Uiso 1 1 calc R . .
C75 C 0.0826(7) 0.3398(16) 0.7907(14) 0.073(12) Uani 1 1 d . . .
H75A H 0.0793 0.3603 0.8135 0.088 Uiso 1 1 calc R . .
C76 C 0.0853(7) 0.2985(15) 0.7991(13) 0.065(10) Uani 1 1 d U . .
H76A H 0.0819 0.2880 0.8276 0.078 Uiso 1 1 calc R . .
C77 C 0.0926(8) 0.2695(16) 0.7690(15) 0.086(13) Uani 1 1 d U . .
H77A H 0.0957 0.2394 0.7774 0.103 Uiso 1 1 calc R . .
C78 C 0.0959(8) 0.2822(13) 0.7246(15) 0.081(13) Uani 1 1 d . . .
H78A H 0.1015 0.2617 0.7033 0.097 Uiso 1 1 calc R . .
C79 C 0.0870(8) 0.1390(16) 0.5536(16) 0.097(14) Uani 1 1 d DU . .
C80 C 0.1018(8) 0.1024(14) 0.5596(13) 0.084(12) Uani 1 1 d DU . .
H80A H 0.1182 0.1075 0.5541 0.101 Uiso 1 1 calc R . .
C81 C 0.0961(11) 0.0623(17) 0.5718(16) 0.107(16) Uani 1 1 d DU . .
H81A H 0.1076 0.0390 0.5696 0.128 Uiso 1 1 calc R . .
C82 C 0.0761(17) 0.053(3) 0.586(3) 0.17(3) Uani 1 1 d DU . .
H82A H 0.0735 0.0268 0.6023 0.209 Uiso 1 1 calc R . .
C83 C 0.0575(16) 0.083(3) 0.579(3) 0.16(3) Uani 1 1 d DU . .
H83A H 0.0422 0.0749 0.5888 0.197 Uiso 1 1 calc R . .
C84 C 0.0602(11) 0.127(2) 0.555(2) 0.13(2) Uani 1 1 d DU . .
H84A H 0.0477 0.1440 0.5429 0.159 Uiso 1 1 calc R . .
C85 C 0.2109(6) 0.2183(10) 0.5903(10) 0.041(7) Uani 1 1 d U . .
C86 C 0.2204(7) 0.1795(13) 0.5741(14) 0.068(11) Uani 1 1 d . . .
H86A H 0.2169 0.1726 0.5446 0.081 Uiso 1 1 calc R . .
C87 C 0.2340(8) 0.1504(14) 0.5954(19) 0.091(15) Uani 1 1 d . . .
H87A H 0.2401 0.1241 0.5821 0.109 Uiso 1 1 calc R . .
C88 C 0.2386(10) 0.161(2) 0.637(2) 0.108(17) Uani 1 1 d U . .
H88A H 0.2466 0.1385 0.6533 0.130 Uiso 1 1 calc R . .
C89 C 0.2329(9) 0.2010(18) 0.6579(17) 0.099(15) Uani 1 1 d U . .
H89A H 0.2388 0.2095 0.6856 0.119 Uiso 1 1 calc R . .
C90 C 0.2165(10) 0.2283(18) 0.6314(19) 0.112(17) Uani 1 1 d U . .
H90A H 0.2096 0.2542 0.6441 0.135 Uiso 1 1 calc R . .
C91 C 0.2033(5) 0.4637(11) 0.6800(10) 0.044(8) Uani 1 1 d . . .
C92 C 0.2191(7) 0.4326(14) 0.7033(15) 0.081(13) Uani 1 1 d . . .
H92A H 0.2196 0.4017 0.6961 0.098 Uiso 1 1 calc R . .
C93 C 0.2335(8) 0.4500(14) 0.7367(15) 0.084(14) Uani 1 1 d . . .
H93A H 0.2434 0.4304 0.7530 0.101 Uiso 1 1 calc R . .
C94 C 0.2335(6) 0.4949(16) 0.7459(14) 0.079(13) Uani 1 1 d . . .
H94A H 0.2428 0.5058 0.7694 0.094 Uiso 1 1 calc R . .
C95 C 0.2199(6) 0.5252(13) 0.7210(12) 0.058(9) Uani 1 1 d . . .
H95A H 0.2214 0.5568 0.7245 0.069 Uiso 1 1 calc R . .
C96 C 0.2050(5) 0.5073(12) 0.6923(10) 0.049(8) Uani 1 1 d . . .
H96A H 0.1942 0.5275 0.6789 0.059 Uiso 1 1 calc R . .
C1' C 0.3040(16) 0.301(2) 0.3715(17) 0.112(5) Uiso 0.50 1 d PD A -1
C5' C 0.3028(15) 0.2778(18) 0.4119(17) 0.112(5) Uiso 0.50 1 d PD A -1
C2' C 0.3042(13) 0.2294(18) 0.410(2) 0.112(5) Uiso 0.50 1 d PD A -1
C6' C 0.3053(18) 0.203(2) 0.3715(19) 0.112(5) Uiso 0.50 1 d PD A -1
C9' C 0.3065(17) 0.2773(19) 0.3307(19) 0.112(5) Uiso 0.50 1 d PD A -1
C10' C 0.3082(16) 0.2288(19) 0.3315(19) 0.112(5) Uiso 0.50 1 d PD A -1
C22' C 0.2909(15) 0.163(3) 0.3622(18) 0.112(5) Uiso 0.50 1 d PD A -1
C8' C 0.2890(14) 0.341(2) 0.3630(17) 0.112(5) Uiso 0.50 1 d PD A -1
C3' C 0.2867(10) 0.2925(18) 0.445(2) 0.112(5) Uiso 0.50 1 d PD A -1
C11' C 0.2767(10) 0.2527(17) 0.465(2) 0.112(5) Uiso 0.50 1 d PD A -1
C7' C 0.2872(15) 0.214(2) 0.443(3) 0.112(5) Uiso 0.50 1 d PD A -1
C4' C 0.2817(11) 0.340(2) 0.3179(17) 0.112(5) Uiso 0.50 1 d PD A -1
C21' C 0.2923(15) 0.301(2) 0.297(2) 0.112(5) Uiso 0.50 1 d PD A -1
C24' C 0.2805(12) 0.2754(19) 0.265(3) 0.112(5) Uiso 0.50 1 d PD A -1
C13' C 0.2569(12) 0.350(3) 0.307(2) 0.112(5) Uiso 0.50 1 d PD A -1
C18' C 0.2834(10) 0.166(2) 0.3174(18) 0.112(5) Uiso 0.50 1 d PD A -1
C16' C 0.2958(14) 0.204(2) 0.297(2) 0.112(5) Uiso 0.50 1 d PD A -1
C27' C 0.2820(14) 0.2269(19) 0.263(2) 0.112(5) Uiso 0.50 1 d PD A -1
C17F C 0.2590(12) 0.2094(18) 0.246(2) 0.112(5) Uiso 0.50 1 d PD A -1
C29' C 0.2732(12) 0.356(3) 0.3964(19) 0.112(5) Uiso 0.50 1 d PD A -1
C25' C 0.2720(12) 0.329(3) 0.436(2) 0.112(5) Uiso 0.50 1 d PD A -1
C30' C 0.2494(11) 0.371(3) 0.3866(19) 0.112(5) Uiso 0.50 1 d PD A -1
C19' C 0.2420(11) 0.363(4) 0.342(2) 0.112(5) Uiso 0.50 1 d PD A -1
C23F C 0.2424(11) 0.247(2) 0.245(3) 0.112(5) Uiso 0.50 1 d PD A -1
C23' C 0.2560(9) 0.2885(19) 0.253(3) 0.112(5) Uiso 0.50 1 d PD A -1
C28' C 0.2453(11) 0.328(3) 0.273(3) 0.112(5) Uiso 0.50 1 d PD A -1
C24F C 0.2183(14) 0.246(3) 0.262(4) 0.112(5) Uiso 0.50 1 d PD A -1
C17' C 0.2460(11) 0.178(4) 0.273(2) 0.112(5) Uiso 0.50 1 d PD A -1
C28F C 0.2596(11) 0.152(3) 0.304(2) 0.112(5) Uiso 0.50 1 d PD A -1
C19F C 0.2445(11) 0.139(4) 0.341(2) 0.112(5) Uiso 0.50 1 d PD A -1
C14F C 0.2741(10) 0.174(2) 0.437(2) 0.112(5) Uiso 0.50 1 d PD A -1
C30F C 0.2507(13) 0.133(3) 0.3856(19) 0.112(5) Uiso 0.50 1 d PD A -1
C26F C 0.2740(13) 0.150(3) 0.3952(19) 0.112(5) Uiso 0.50 1 d PD A -1
C9F C 0.194(2) 0.228(3) 0.321(3) 0.112(5) Uiso 0.50 1 d PD A -1
C21F C 0.2065(18) 0.213(3) 0.283(3) 0.112(5) Uiso 0.50 1 d PD A -1
C4F C 0.2208(13) 0.174(3) 0.287(2) 0.112(5) Uiso 0.50 1 d PD A -1
C13F C 0.2219(13) 0.150(3) 0.329(3) 0.112(5) Uiso 0.50 1 d PD A -1
C10F C 0.1904(16) 0.273(2) 0.317(3) 0.112(5) Uiso 0.50 1 d PD A -1
C16F C 0.2068(13) 0.285(3) 0.283(3) 0.112(5) Uiso 0.50 1 d PD A -1
C27F C 0.2217(14) 0.326(2) 0.292(3) 0.112(5) Uiso 0.50 1 d PD A -1
C18F C 0.2191(14) 0.351(3) 0.332(2) 0.112(5) Uiso 0.50 1 d PD A -1
C22F C 0.2055(16) 0.335(4) 0.367(2) 0.112(5) Uiso 0.50 1 d PD A -1
C6F C 0.191(2) 0.297(3) 0.356(3) 0.112(5) Uiso 0.50 1 d PD A -1
C15' C 0.2475(9) 0.328(2) 0.454(3) 0.112(5) Uiso 0.50 1 d PD A -1
C20' C 0.2361(11) 0.353(3) 0.4218(18) 0.112(5) Uiso 0.50 1 d PD A -1
C26' C 0.2123(13) 0.337(3) 0.412(2) 0.112(5) Uiso 0.50 1 d PD A -1
C15F C 0.2489(10) 0.175(2) 0.450(3) 0.112(5) Uiso 0.50 1 d PD A -1
C29F C 0.2357(10) 0.144(2) 0.422(3) 0.112(5) Uiso 0.50 1 d PD A -1
C14' C 0.2039(18) 0.295(2) 0.422(3) 0.112(5) Uiso 0.50 1 d PD A -1
C2F C 0.191(2) 0.269(2) 0.392(3) 0.112(5) Uiso 0.50 1 d PD A -1
C7F C 0.2109(8) 0.2726(15) 0.459(2) 0.112(5) Uiso 0.50 1 d PGD A -1
C3F C 0.2133(8) 0.2252(14) 0.4606(17) 0.112(5) Uiso 0.50 1 d PGD A -1
C11F C 0.2377(8) 0.2149(14) 0.4666(19) 0.112(5) Uiso 0.50 1 d PGD A -1
C12F C 0.2505(7) 0.2559(17) 0.469(2) 0.112(5) Uiso 0.50 1 d PGD A -1
C12' C 0.2339(9) 0.2915(14) 0.465(2) 0.112(5) Uiso 0.50 1 d PGD A -1
C5F C 0.2062(14) 0.201(2) 0.4257(18) 0.112(5) Uiso 0.50 1 d PGD A -1
C25F C 0.2148(12) 0.1623(19) 0.404(2) 0.112(5) Uiso 0.50 1 d PGD A -1
C8F C 0.2052(13) 0.162(2) 0.3616(17) 0.112(5) Uiso 0.50 1 d PGD A -1
C1F C 0.1906(12) 0.200(2) 0.3567(15) 0.112(5) Uiso 0.50 1 d PGD A -1
C20F C 0.1912(12) 0.2246(19) 0.3963(19) 0.112(5) Uiso 0.50 1 d PGD A -1

loop_
_atom_site_aniso_label
_atom_site_aniso_U_11
_atom_site_aniso_U_22
_atom_site_aniso_U_33
_atom_site_aniso_U_23
_atom_site_aniso_U_13
_atom_site_aniso_U_12
Mn1 0.029(2) 0.038(3) 0.035(3) -0.0030(19) 0.001(2) -0.0007(18)
Mn2 0.028(2) 0.032(2) 0.041(3) -0.002(2) 0.002(2) 0.0025(18)
Mn3 0.028(2) 0.037(3) 0.040(3) -0.002(2) 0.003(2) 0.0009(18)
Mn4 0.033(2) 0.039(3) 0.035(3) -0.004(2) 0.002(2) 0.0034(19)
S1 0.033(4) 0.033(4) 0.038(5) -0.004(3) 0.006(3) 0.002(3)
S2 0.029(4) 0.043(4) 0.044(5) -0.006(4) 0.000(4) -0.003(3)
S3 0.038(4) 0.035(4) 0.037(5) -0.003(3) 0.005(3) 0.001(3)
S4 0.029(4) 0.042(4) 0.046(5) -0.005(4) 0.001(4) 0.002(3)
S5 0.028(4) 0.034(4) 0.035(5) -0.006(3) 0.002(3) 0.000(3)
S6 0.028(4) 0.039(4) 0.040(5) -0.004(3) 0.004(3) -0.001(3)
S7 0.034(4) 0.041(4) 0.036(5) -0.005(3) 0.000(3) 0.007(3)
S8 0.028(4) 0.040(4) 0.047(5) -0.011(4) 0.007(4) 0.001(3)
O1 0.034(11) 0.042(12) 0.041(13) -0.011(9) 0.000(9) -0.008(9)
O2 0.030(10) 0.039(11) 0.034(12) -0.008(9) 0.005(9) 0.004(8)
O3 0.046(13) 0.050(13) 0.048(15) -0.004(11) 0.001(11) 0.009(10)
O4 0.038(11) 0.033(11) 0.042(13) -0.001(9) 0.001(10) 0.009(8)
O5 0.037(11) 0.035(10) 0.023(11) 0.003(8) -0.006(9) -0.015(8)
O6 0.031(10) 0.035(11) 0.037(12) -0.001(9) 0.004(9) 0.013(8)
O7 0.038(11) 0.047(12) 0.040(13) -0.002(10) -0.011(10) 0.006(9)
O8 0.026(10) 0.040(11) 0.032(12) -0.001(9) -0.003(9) 0.002(8)
C1 0.011(14) 0.037(18) 0.08(3) -0.001(16) 0.005(15) 0.012(12)
C2 0.033(16) 0.036(17) 0.04(2) -0.011(14) 0.016(14) -0.002(12)
C3 0.051(19) 0.038(16) 0.023(17) -0.002(13) 0.007(14) -0.006(14)
C4 0.029(16) 0.034(17) 0.07(3) 0.003(16) 0.007(16) 0.013(13)
C5 0.016(14) 0.06(2) 0.06(2) -0.001(16) -0.004(14) -0.008(13)
C6 0.041(18) 0.040(18) 0.05(2) -0.010(15) 0.011(16) 0.002(14)
C7 0.031(16) 0.037(16) 0.021(17) -0.001(12) -0.010(13) 0.000(12)
C8 0.041(18) 0.040(18) 0.06(2) -0.018(15) -0.013(16) 0.000(14)
C9 0.037(17) 0.07(2) 0.019(17) -0.004(15) -0.004(13) 0.012(15)
C10 0.08(2) 0.06(2) 0.026(18) -0.018(16) -0.019(18) 0.008(18)
C11 0.050(18) 0.07(2) 0.046(19) -0.024(17) 0.006(16) -0.012(16)
C12 0.030(16) 0.045(17) 0.028(17) -0.007(13) -0.002(13) 0.002(13)
C13 0.014(13) 0.045(18) 0.04(2) 0.003(15) 0.010(13) 0.009(12)
C14 0.041(17) 0.029(15) 0.03(2) -0.008(13) -0.003(14) 0.002(12)
C15 0.035(16) 0.035(16) 0.033(18) -0.018(13) -0.010(14) 0.020(13)
C16 0.033(15) 0.045(17) 0.020(16) -0.007(13) -0.007(12) 0.002(13)
C17 0.052(19) 0.022(14) 0.04(2) 0.008(13) 0.014(15) 0.011(13)
C18 0.028(15) 0.031(16) 0.04(2) -0.013(13) 0.009(14) 0.001(12)
C19 0.032(17) 0.037(18) 0.05(2) -0.015(15) 0.003(15) 0.007(13)
C20 0.044(19) 0.042(18) 0.028(18) 0.002(13) 0.004(15) -0.014(14)
C21 0.06(2) 0.035(17) 0.05(2) -0.009(15) 0.015(17) -0.009(14)
C22 0.06(2) 0.035(17) 0.06(2) 0.005(16) 0.030(19) 0.012(15)
C23 0.040(18) 0.038(17) 0.06(2) 0.007(16) 0.000(17) -0.003(14)
C24 0.016(14) 0.06(2) 0.038(19) -0.007(14) 0.012(13) -0.014(13)
C25 0.030(16) 0.043(18) 0.031(19) -0.010(14) 0.003(14) -0.012(13)
C26 0.016(12) 0.036(14) 0.032(16) -0.011(12) 0.011(11) 0.000(10)
C27 0.047(19) 0.039(17) 0.05(2) -0.008(15) 0.005(16) -0.009(14)
C28 0.038(17) 0.039(17) 0.05(2) 0.007(15) 0.001(15) 0.008(14)
C29 0.07(2) 0.027(16) 0.06(2) 0.009(15) -0.002(19) 0.012(15)
C30 0.023(14) 0.040(17) 0.028(18) 0.000(13) 0.005(13) 0.003(12)
C31 0.032(16) 0.042(18) 0.023(17) -0.004(12) 0.002(13) -0.017(13)
C32 0.029(16) 0.032(16) 0.05(2) -0.016(13) -0.008(14) 0.003(12)
C33 0.042(18) 0.036(17) 0.05(2) -0.005(14) 0.020(15) -0.015(14)
C34 0.042(19) 0.038(18) 0.08(3) 0.014(17) -0.006(18) 0.008(14)
C35 0.025(16) 0.033(17) 0.07(2) 0.006(15) 0.008(16) 0.010(12)
C36 0.044(18) 0.022(15) 0.05(2) -0.003(13) -0.002(15) 0.001(13)
C37 0.023(14) 0.043(17) 0.014(15) -0.007(12) 0.006(12) 0.006(12)
C38 0.040(15) 0.039(15) 0.005(13) -0.002(11) 0.002(11) 0.002(12)
C39 0.039(17) 0.040(17) 0.04(2) -0.002(14) 0.012(15) 0.001(13)
C40 0.036(17) 0.042(17) 0.029(17) 0.001(13) 0.001(14) -0.007(13)
C41 0.040(16) 0.044(17) 0.020(16) -0.011(13) -0.009(13) 0.005(13)
C42 0.031(15) 0.030(16) 0.036(18) 0.002(13) 0.005(13) 0.010(12)
C43 0.026(15) 0.035(16) 0.04(2) -0.004(13) 0.009(14) -0.004(12)
C44 0.032(15) 0.022(14) 0.038(19) -0.006(12) 0.011(13) 0.001(11)
C45 0.026(14) 0.028(14) 0.034(17) 0.007(12) 0.002(12) 0.008(11)
C46 0.022(14) 0.050(18) 0.042(19) 0.001(15) 0.010(13) -0.003(12)
C47 0.041(17) 0.042(16) 0.028(17) -0.012(13) -0.005(14) 0.007(13)
C48 0.028(16) 0.052(18) 0.035(19) -0.005(14) 0.009(13) -0.007(13)
C49 0.019(15) 0.05(2) 0.08(3) 0.014(18) 0.011(16) 0.008(14)
C50 0.08(3) 0.08(3) 0.06(3) 0.01(2) -0.05(2) 0.02(2)
C51 0.07(3) 0.07(3) 0.07(3) -0.01(2) -0.02(2) 0.01(2)
C52 0.03(2) 0.07(3) 0.14(5) 0.05(3) -0.01(2) 0.001(18)
C53 0.042(19) 0.05(2) 0.08(3) 0.011(19) 0.00(2) 0.010(15)
C54 0.05(2) 0.05(2) 0.07(3) 0.013(18) -0.023(19) 0.006(17)
C55 0.07(2) 0.09(2) 0.08(2) 0.00(2) -0.014(19) 0.027(19)
C56 0.11(3) 0.13(3) 0.11(3) -0.01(2) 0.00(2) 0.03(2)
C57 0.13(3) 0.15(3) 0.13(3) 0.01(3) 0.01(3) 0.04(3)
C58 0.17(4) 0.17(4) 0.15(4) -0.01(3) 0.00(3) 0.02(3)
C59 0.18(4) 0.16(4) 0.16(4) -0.01(3) -0.02(3) 0.02(3)
C60 0.11(3) 0.12(3) 0.09(3) -0.01(2) 0.00(2) 0.04(2)
C61 0.045(19) 0.044(18) 0.07(3) -0.007(17) -0.011(18) 0.003(15)
C62 0.06(2) 0.07(2) 0.05(3) -0.013(18) -0.014(19) -0.003(18)
C63 0.08(3) 0.07(3) 0.03(2) 0.005(18) 0.00(2) 0.00(2)
C64 0.09(3) 0.09(3) 0.05(3) 0.02(2) 0.02(2) -0.02(2)
C65 0.06(2) 0.09(3) 0.05(2) -0.02(2) 0.02(2) -0.01(2)
C66 0.05(2) 0.06(2) 0.06(2) 0.002(18) 0.011(18) -0.014(17)
C67 0.06(2) 0.06(2) 0.06(3) 0.02(2) 0.03(2) -0.006(17)
C68 0.13(4) 0.09(3) 0.12(5) 0.07(3) -0.02(4) 0.00(3)
C69 0.16(6) 0.10(4) 0.17(6) 0.08(4) 0.08(5) 0.02(4)
C70 0.19(6) 0.09(4) 0.09(4) 0.05(3) 0.06(4) 0.05(4)
C71 0.18(6) 0.05(3) 0.14(6) 0.02(3) 0.03(5) 0.00(3)
C72 0.17(5) 0.03(2) 0.09(3) 0.03(2) 0.04(3) 0.02(2)
C73 0.06(2) 0.043(18) 0.05(2) -0.001(16) -0.005(17) -0.012(15)
C74 0.07(3) 0.07(3) 0.05(3) -0.01(2) 0.00(2) 0.00(2)
C75 0.08(3) 0.09(3) 0.05(3) 0.02(2) 0.02(2) 0.00(2)
C76 0.06(2) 0.09(3) 0.05(2) 0.027(19) 0.002(19) 0.00(2)
C77 0.10(4) 0.08(3) 0.08(3) 0.03(2) -0.01(3) 0.01(2)
C78 0.09(3) 0.06(2) 0.10(4) 0.04(2) -0.02(3) 0.02(2)
C79 0.08(2) 0.09(2) 0.12(3) 0.00(2) 0.03(2) -0.01(2)
C80 0.07(2) 0.07(2) 0.11(3) 0.03(2) 0.03(2) 0.017(18)
C81 0.10(3) 0.09(3) 0.13(3) 0.03(2) 0.01(2) 0.01(2)
C82 0.18(4) 0.17(4) 0.18(4) 0.01(3) 0.00(3) 0.00(3)
C83 0.16(4) 0.15(3) 0.19(4) 0.01(3) 0.01(3) -0.01(3)
C84 0.12(3) 0.13(3) 0.15(3) 0.02(3) 0.01(3) -0.01(2)
C85 0.046(18) 0.046(19) 0.031(18) 0.011(14) 0.002(15) -0.007(15)
C86 0.07(3) 0.07(3) 0.06(3) 0.01(2) 0.01(2) 0.01(2)
C87 0.09(3) 0.06(3) 0.13(5) 0.01(3) -0.04(3) 0.02(2)
C88 0.11(3) 0.11(3) 0.10(3) 0.02(2) -0.02(2) 0.01(2)
C89 0.10(3) 0.11(3) 0.08(3) 0.03(2) -0.02(2) 0.01(2)
C90 0.13(3) 0.10(3) 0.10(3) 0.00(2) -0.03(2) 0.00(2)
C91 0.036(17) 0.06(2) 0.038(19) -0.016(16) 0.010(14) -0.007(15)
C92 0.06(3) 0.07(3) 0.11(4) -0.02(2) -0.01(2) 0.01(2)
C93 0.08(3) 0.06(3) 0.11(4) 0.00(2) -0.06(3) 0.01(2)
C94 0.04(2) 0.11(4) 0.08(3) -0.03(3) 0.00(2) -0.02(2)
C95 0.037(18) 0.07(2) 0.07(3) -0.007(19) -0.014(18) 0.007(17)
C96 0.032(17) 0.07(2) 0.04(2) -0.015(17) 0.002(15) 0.024(15)

loop_
_atom_type_symbol
_atom_type_description
_atom_type_scat_dispersion_real
_atom_type_scat_dispersion_imag
_atom_type_scat_source
C C 0.0033 0.0016 'International Tables Vol C Tables 4.2.6.8 and 6.1.1.4'
H H 0.0000 0.0000 'International Tables Vol C Tables 4.2.6.8 and 6.1.1.4'
O O 0.0106 0.0060 'International Tables Vol C Tables 4.2.6.8 and 6.1.1.4'
S S 0.1246 0.1234 'International Tables Vol C Tables 4.2.6.8 and 6.1.1.4'
Mn Mn 0.3368 0.7283 'International Tables Vol C Tables 4.2.6.8 and 6.1.1.4'

loop_
_geom_angle_atom_site_label_1
_geom_angle_atom_site_label_2
_geom_angle_atom_site_label_3
_geom_angle
_geom_angle_site_symmetry_1
_geom_angle_site_symmetry_3
_geom_angle_publ_flag
O5 Mn1 O4 145.4(8) . . ?
O5 Mn1 O8 88.0(7) . . ?
O4 Mn1 O8 72.6(7) . . ?
O5 Mn1 O1 71.9(7) . . ?
O4 Mn1 O1 94.7(8) . . ?
O8 Mn1 O1 123.2(7) . . ?
O5 Mn1 S5 77.4(5) . . ?
O4 Mn1 S5 122.5(6) . . ?
O8 Mn1 S5 75.2(5) . . ?
O1 Mn1 S5 142.7(6) . . ?
O5 Mn1 S1 127.3(6) . . ?
O4 Mn1 S1 76.1(5) . . ?
O8 Mn1 S1 144.6(5) . . ?
O1 Mn1 S1 75.0(6) . . ?
S5 Mn1 S1 109.4(3) . . ?
O5 Mn2 O2 145.1(7) . . ?
O5 Mn2 O1 72.1(7) . . ?
O2 Mn2 O1 93.7(8) . . ?
O5 Mn2 O6 89.0(7) . . ?
O2 Mn2 O6 72.6(7) . . ?
O1 Mn2 O6 124.3(7) . . ?
O5 Mn2 S2 127.9(6) . . ?
O2 Mn2 S2 75.4(5) . . ?
O1 Mn2 S2 75.3(6) . . ?
O6 Mn2 S2 143.1(6) . . ?
O5 Mn2 S6 76.0(5) . . ?
O2 Mn2 S6 124.8(6) . . ?
O1 Mn2 S6 141.5(6) . . ?
O6 Mn2 S6 75.4(5) . . ?
S2 Mn2 S6 109.6(3) . . ?
O7 Mn3 O2 145.7(8) . . ?
O7 Mn3 O3 72.9(8) . . ?
O2 Mn3 O3 93.7(8) . . ?
O7 Mn3 O6 88.4(8) . . ?
O2 Mn3 O6 72.8(7) . . ?
O3 Mn3 O6 123.9(8) . . ?
O7 Mn3 S7 76.3(6) . . ?
O2 Mn3 S7 123.2(6) . . ?
O3 Mn3 S7 143.1(6) . . ?
O6 Mn3 S7 74.4(5) . . ?
O7 Mn3 S3 127.2(6) . . ?
O2 Mn3 S3 75.8(6) . . ?
O3 Mn3 S3 74.1(6) . . ?
O6 Mn3 S3 144.4(5) . . ?
S7 Mn3 S3 110.6(3) . . ?
O7 Mn4 O4 144.0(8) . . ?
O7 Mn4 O8 88.6(8) . . ?
O4 Mn4 O8 71.9(7) . . ?
O7 Mn4 O3 72.5(8) . . ?
O4 Mn4 O3 92.8(8) . . ?
O8 Mn4 O3 122.9(8) . . ?
O7 Mn4 S8 77.6(6) . . ?
O4 Mn4 S8 124.2(6) . . ?
O8 Mn4 S8 76.9(5) . . ?
O3 Mn4 S8 142.9(6) . . ?
O7 Mn4 S4 128.3(6) . . ?
O4 Mn4 S4 76.1(6) . . ?
O8 Mn4 S4 143.1(5) . . ?
O3 Mn4 S4 75.8(6) . . ?
S8 Mn4 S4 107.8(3) . . ?
C2 S1 C24 102.1(13) . . ?
C2 S1 Mn1 96.8(10) . . ?
C24 S1 Mn1 93.9(11) . . ?
C6 S2 C8 100.2(15) . . ?
C6 S2 Mn2 96.6(11) . . ?
C8 S2 Mn2 94.4(11) . . ?
C12 S3 C14 102.3(13) . . ?
C12 S3 Mn3 95.0(10) . . ?
C14 S3 Mn3 94.5(10) . . ?
C18 S4 C20 98.8(13) . . ?
C18 S4 Mn4 95.3(10) . . ?
C20 S4 Mn4 95.1(10) . . ?
C48 S5 C26 103.2(13) . . ?
C48 S5 Mn1 93.6(10) . . ?
C26 S5 Mn1 94.9(9) . . ?
C30 S6 C32 101.9(13) . . ?
C30 S6 Mn2 95.0(9) . . ?
C32 S6 Mn2 92.3(11) . . ?
C36 S7 C38 101.6(13) . . ?
C36 S7 Mn3 95.3(10) . . ?
C38 S7 Mn3 94.2(9) . . ?
C42 S8 C44 102.8(13) . . ?
C42 S8 Mn4 94.2(9) . . ?
C44 S8 Mn4 92.9(10) . . ?
C1 O1 Mn2 125.5(18) . . ?
C1 O1 Mn1 123.9(19) . . ?
Mn2 O1 Mn1 99.5(9) . . ?
C7 O2 Mn3 126.6(17) . . ?
C7 O2 Mn2 126.3(17) . . ?
Mn3 O2 Mn2 101.0(8) . . ?
C13 O3 Mn3 124.7(18) . . ?
C13 O3 Mn4 122.5(18) . . ?
Mn3 O3 Mn4 98.3(9) . . ?
C19 O4 Mn1 126.8(17) . . ?
C19 O4 Mn4 124.8(18) . . ?
Mn1 O4 Mn4 102.4(8) . . ?
C25 O5 Mn1 125.1(17) . . ?
C25 O5 Mn2 125.8(16) . . ?
Mn1 O5 Mn2 104.9(8) . . ?
C31 O6 Mn2 119.7(17) . . ?
C31 O6 Mn3 121.2(17) . . ?
Mn2 O6 Mn3 97.8(8) . . ?
C37 O7 Mn3 126.9(18) . . ?
C37 O7 Mn4 124.2(17) . . ?
Mn3 O7 Mn4 105.3(9) . . ?
C43 O8 Mn1 119.5(17) . . ?
C43 O8 Mn4 116.5(16) . . ?
Mn1 O8 Mn4 98.3(8) . . ?
O1 C1 C2 125(3) . . ?
O1 C1 C6 121(3) . . ?
C2 C1 C6 114(3) . . ?
C3 C2 C1 125(3) . . ?
C3 C2 S1 119(2) . . ?
C1 C2 S1 116(2) . . ?
C2 C3 C4 120(3) . . ?
C2 C3 H3A 120.2 . . ?
C4 C3 H3A 120.2 . . ?
C5 C4 C3 119(3) . . ?
C5 C4 C49 122(3) . . ?
C3 C4 C49 118(3) . . ?
C4 C5 C6 124(3) . . ?
C4 C5 H5A 118.2 . . ?
C6 C5 H5A 118.2 . . ?
C5 C6 C1 119(3) . . ?
C5 C6 S2 123(2) . . ?
C1 C6 S2 118(2) . . ?
O2 C7 C8 121(3) . . ?
O2 C7 C12 123(2) . . ?
C8 C7 C12 116(3) . . ?
C7 C8 C9 120(3) . . ?
C7 C8 S2 121(3) . . ?
C9 C8 S2 118(2) . . ?
C10 C9 C8 120(3) . . ?
C10 C9 H9A 119.9 . . ?
C8 C9 H9A 119.9 . . ?
C9 C10 C11 118(3) . . ?
C9 C10 C55 118(3) . . ?
C11 C10 C55 124(3) . . ?
C12 C11 C10 121(3) . . ?
C12 C11 H11A 119.7 . . ?
C10 C11 H11A 119.7 . . ?
C11 C12 C7 125(3) . . ?
C11 C12 S3 117(2) . . ?
C7 C12 S3 118(2) . . ?
O3 C13 C14 121(3) . . ?
O3 C13 C18 122(3) . . ?
C14 C13 C18 117(3) . . ?
C13 C14 C15 120(3) . . ?
C13 C14 S3 121(2) . . ?
C15 C14 S3 119(2) . . ?
C16 C15 C14 123(3) . . ?
C16 C15 H15A 118.6 . . ?
C14 C15 H15A 118.6 . . ?
C17 C16 C15 117(3) . . ?
C17 C16 C61 121(3) . . ?
C15 C16 C61 122(3) . . ?
C16 C17 C18 123(3) . . ?
C16 C17 H17A 118.7 . . ?
C18 C17 H17A 118.7 . . ?
C17 C18 C13 120(3) . . ?
C17 C18 S4 120(2) . . ?
C13 C18 S4 120(2) . . ?
C24 C19 O4 120(3) . . ?
C24 C19 C20 117(3) . . ?
O4 C19 C20 123(3) . . ?
C19 C20 C21 123(3) . . ?
C19 C20 S4 119(2) . . ?
C21 C20 S4 118(2) . . ?
C22 C21 C20 120(3) . . ?
C22 C21 H21A 120.0 . . ?
C20 C21 H21A 120.0 . . ?
C21 C22 C23 116(3) . . ?
C21 C22 C67 124(3) . . ?
C23 C22 C67 119(3) . . ?
C24 C23 C22 120(3) . . ?
C24 C23 H23A 120.0 . . ?
C22 C23 H23A 120.0 . . ?
C19 C24 C23 123(3) . . ?
C19 C24 S1 121(3) . . ?
C23 C24 S1 116(2) . . ?
O5 C25 C30 124(3) . . ?
O5 C25 C26 123(2) . . ?
C30 C25 C26 112(3) . . ?
C27 C26 C25 124(3) . . ?
C27 C26 S5 119(2) . . ?
C25 C26 S5 116(2) . . ?
C26 C27 C28 120(3) . . ?
C26 C27 H27A 119.8 . . ?
C28 C27 H27A 119.8 . . ?
C27 C28 C29 119(3) . . ?
C27 C28 C73 121(3) . . ?
C29 C28 C73 120(3) . . ?
C30 C29 C28 119(3) . . ?
C30 C29 H29A 120.6 . . ?
C28 C29 H29A 120.6 . . ?
C29 C30 C25 125(3) . . ?
C29 C30 S6 119(2) . . ?
C25 C30 S6 116(2) . . ?
O6 C31 C32 123(3) . . ?
O6 C31 C36 122(2) . . ?
C32 C31 C36 115(3) . . ?
C31 C32 C33 121(3) . . ?
C31 C32 S6 119(2) . . ?
C33 C32 S6 120(2) . . ?
C34 C33 C32 122(3) . . ?
C34 C33 H33A 119.0 . . ?
C32 C33 H33A 119.0 . . ?
C35 C34 C33 117(3) . . ?
C35 C34 C79 119(3) . . ?
C33 C34 C79 123(3) . . ?
C34 C35 C36 124(3) . . ?
C34 C35 H35A 117.9 . . ?
C36 C35 H35A 117.9 . . ?
C35 C36 C31 120(3) . . ?
C35 C36 S7 122(2) . . ?
C31 C36 S7 117(2) . . ?
O7 C37 C38 121(2) . . ?
O7 C37 C42 123(3) . . ?
C38 C37 C42 116(2) . . ?
C37 C38 C39 120(3) . . ?
C37 C38 S7 119(2) . . ?
C39 C38 S7 121(2) . . ?
C40 C39 C38 126(3) . . ?
C40 C39 H39A 117.2 . . ?
C38 C39 H39A 117.2 . . ?
C39 C40 C41 116(3) . . ?
C39 C40 C85 122(3) . . ?
C41 C40 C85 121(3) . . ?
C40 C41 C42 120(3) . . ?
C40 C41 H41A 120.2 . . ?
C42 C41 H41A 120.2 . . ?
C37 C42 C41 123(3) . . ?
C37 C42 S8 119(2) . . ?
C41 C42 S8 118(2) . . ?
O8 C43 C44 125(3) . . ?
O8 C43 C48 122(3) . . ?
C44 C43 C48 113(3) . . ?
C45 C44 C43 124(2) . . ?
C45 C44 S8 119(2) . . ?
C43 C44 S8 117(2) . . ?
C44 C45 C46 121(2) . . ?
C44 C45 H45A 119.4 . . ?
C46 C45 H45A 119.3 . . ?
C47 C46 C45 117(3) . . ?
C47 C46 C91 122(3) . . ?
C45 C46 C91 121(2) . . ?
C48 C47 C46 123(3) . . ?
C48 C47 H47A 118.6 . . ?
C46 C47 H47A 118.6 . . ?
C47 C48 C43 122(3) . . ?
C47 C48 S5 120(2) . . ?
C43 C48 S5 118(2) . . ?
C54 C49 C50 119(3) . . ?
C54 C49 C4 123(4) . . ?
C50 C49 C4 118(3) . . ?
C51 C50 C49 119(4) . . ?
C51 C50 H50A 120.7 . . ?
C49 C50 H50A 120.7 . . ?
C52 C51 C50 119(4) . . ?
C52 C51 H51A 120.4 . . ?
C50 C51 H51A 120.4 . . ?
C53 C52 C51 119(3) . . ?
C53 C52 H52A 120.5 . . ?
C51 C52 H52A 120.5 . . ?
C52 C53 C54 121(4) . . ?
C52 C53 H53A 119.3 . . ?
C54 C53 H53A 119.3 . . ?
C49 C54 C53 123(4) . . ?
C49 C54 H54A 118.7 . . ?
C53 C54 H54A 118.7 . . ?
C56 C55 C60 111(4) . . ?
C56 C55 C10 126(4) . . ?
C60 C55 C10 122(4) . . ?
C57 C56 C55 127(5) . . ?
C57 C56 H56A 116.3 . . ?
C55 C56 H56A 116.3 . . ?
C58 C57 C56 120(7) . . ?
C58 C57 H57A 120.2 . . ?
C56 C57 H57A 120.2 . . ?
C57 C58 C59 118(8) . . ?
C57 C58 H58A 120.8 . . ?
C59 C58 H58A 120.8 . . ?
C60 C59 C58 123(7) . . ?
C60 C59 H59A 118.6 . . ?
C58 C59 H59A 118.6 . . ?
C59 C60 C55 120(5) . . ?
C59 C60 H60A 120.0 . . ?
C55 C60 H60A 120.0 . . ?
C66 C61 C62 116(4) . . ?
C66 C61 C16 122(3) . . ?
C62 C61 C16 122(3) . . ?
C61 C62 C63 120(4) . . ?
C61 C62 H62A 120.1 . . ?
C63 C62 H62A 120.1 . . ?
C64 C63 C62 124(4) . . ?
C64 C63 H63A 118.2 . . ?
C62 C63 H63A 118.2 . . ?
C63 C64 C65 117(4) . . ?
C63 C64 H64A 121.4 . . ?
C65 C64 H64A 121.4 . . ?
C66 C65 C64 121(3) . . ?
C66 C65 H65A 119.4 . . ?
C64 C65 H65A 119.4 . . ?
C65 C66 C61 122(4) . . ?
C65 C66 H66A 119.2 . . ?
C61 C66 H66A 119.2 . . ?
C72 C67 C68 115(4) . . ?
C72 C67 C22 128(4) . . ?
C68 C67 C22 117(4) . . ?
C67 C68 C69 127(6) . . ?
C67 C68 H68A 116.7 . . ?
C69 C68 H68A 116.7 . . ?
C68 C69 C70 110(5) . . ?
C68 C69 H69A 125.1 . . ?
C70 C69 H69A 125.1 . . ?
C71 C70 C69 120(5) . . ?
C71 C70 H70A 120.1 . . ?
C69 C70 H70A 120.1 . . ?
C70 C71 C72 119(5) . . ?
C70 C71 H71A 120.5 . . ?
C72 C71 H71A 120.5 . . ?
C67 C72 C71 129(5) . . ?
C67 C72 H72A 115.3 . . ?
C71 C72 H72A 115.3 . . ?
C74 C73 C78 120(4) . . ?
C74 C73 C28 121(3) . . ?
C78 C73 C28 119(3) . . ?
C73 C74 C75 120(4) . . ?
C73 C74 H74A 120.0 . . ?
C75 C74 H74A 120.0 . . ?
C76 C75 C74 120(4) . . ?
C76 C75 H75A 119.9 . . ?
C74 C75 H75A 119.9 . . ?
C75 C76 C77 122(4) . . ?
C75 C76 H76A 119.2 . . ?
C77 C76 H76A 119.2 . . ?
C76 C77 C78 122(4) . . ?
C76 C77 H77A 118.9 . . ?
C78 C77 H77A 118.9 . . ?
C73 C78 C77 116(4) . . ?
C73 C78 H78A 122.2 . . ?
C77 C78 H78A 122.2 . . ?
C80 C79 C34 129(4) . . ?
C80 C79 C84 113(4) . . ?
C34 C79 C84 117(4) . . ?
C81 C80 C79 128(5) . . ?
C81 C80 H80A 115.8 . . ?
C79 C80 H80A 115.8 . . ?
C82 C81 C80 121(7) . . ?
C82 C81 H81A 119.3 . . ?
C80 C81 H81A 119.3 . . ?
C81 C82 C83 119(8) . . ?
C81 C82 H82A 120.3 . . ?
C83 C82 H82A 120.3 . . ?
C82 C83 C84 124(8) . . ?
C82 C83 H83A 118.0 . . ?
C84 C83 H83A 118.0 . . ?
C83 C84 C79 108(6) . . ?
C83 C84 H84A 125.8 . . ?
C79 C84 H84A 125.8 . . ?
C90 C85 C86 116(4) . . ?
C90 C85 C40 120(4) . . ?
C86 C85 C40 124(3) . . ?
C87 C86 C85 126(5) . . ?
C87 C86 H86A 116.8 . . ?
C85 C86 H86A 116.8 . . ?
C88 C87 C86 116(5) . . ?
C88 C87 H87A 122.1 . . ?
C86 C87 H87A 122.1 . . ?
C87 C88 C89 127(5) . . ?
C87 C88 H88A 116.7 . . ?
C89 C88 H88A 116.7 . . ?
C88 C89 C90 111(5) . . ?
C88 C89 H89A 124.6 . . ?
C90 C89 H89A 124.6 . . ?
C85 C90 C89 123(5) . . ?
C85 C90 H90A 118.5 . . ?
C89 C90 H90A 118.5 . . ?
C96 C91 C46 125(3) . . ?
C96 C91 C92 115(3) . . ?
C46 C91 C92 119(3) . . ?
C93 C92 C91 118(4) . . ?
C93 C92 H92A 121.0 . . ?
C91 C92 H92A 121.0 . . ?
C94 C93 C92 121(4) . . ?
C94 C93 H93A 119.6 . . ?
C92 C93 H93A 119.6 . . ?
C93 C94 C95 121(4) . . ?
C93 C94 H94A 119.5 . . ?
C95 C94 H94A 119.5 . . ?
C96 C95 C94 116(3) . . ?
C96 C95 H95A 121.8 . . ?
C94 C95 H95A 121.8 . . ?
C95 C96 C91 128(3) . . ?
C95 C96 H96A 116.0 . . ?
C91 C96 H96A 116.0 . . ?
C5' C1' C9' 122(5) . . ?
C5' C1' C8' 121(5) . . ?
C9' C1' C8' 107(4) . . ?
C1' C5' C3' 120(5) . . ?
C1' C5' C2' 116(4) . . ?
C3' C5' C2' 112(5) . . ?
C6' C2' C5' 127(6) . . ?
C6' C2' C7' 116(4) . . ?
C5' C2' C7' 104(4) . . ?
C2' C6' C10' 114(5) . . ?
C2' C6' C22' 126(6) . . ?
C10' C6' C22' 109(4) . . ?
C1' C9' C10' 119(5) . . ?
C1' C9' C21' 108(5) . . ?
C10' C9' C21' 122(4) . . ?
C9' C10' C6' 122(5) . . ?
C9' C10' C16' 117(5) . . ?
C6' C10' C16' 106(4) . . ?
C26F C22' C18' 120(6) . . ?
C26F C22' C6' 116(5) . . ?
C18' C22' C6' 107(5) . . ?
C29' C8' C4' 121(5) . . ?
C29' C8' C1' 119(4) . . ?
C4' C8' C1' 108(4) . . ?
C25' C3' C5' 118(5) . . ?
C25' C3' C11' 119(4) . . ?
C5' C3' C11' 107(4) . . ?
C3' C11' C7' 106(4) . . ?
C3' C11' C12F 111(5) . . ?
C7' C11' C12F 119(5) . . ?
C14F C7' C2' 121(5) . . ?
C14F C7' C11' 121(5) . . ?
C2' C7' C11' 111(4) . . ?
C21' C4' C8' 109(4) . . ?
C21' C4' C13' 118(5) . . ?
C8' C4' C13' 118(5) . . ?
C24' C21' C4' 123(5) . . ?
C24' C21' C9' 119(5) . . ?
C4' C21' C9' 108(4) . . ?
C21' C24' C27' 122(5) . . ?
C21' C24' C23' 118(5) . . ?
C27' C24' C23' 108(4) . . ?
C28' C13' C19' 115(7) . . ?
C28' C13' C4' 120(5) . . ?
C19' C13' C4' 117(5) . . ?
C22' C18' C28F 121(4) . . ?
C22' C18' C16' 108(4) . . ?
C28F C18' C16' 122(4) . . ?
C10' C16' C18' 108(5) . . ?
C10' C16' C27' 122(5) . . ?
C18' C16' C27' 114(5) . . ?
C24' C27' C16' 118(5) . . ?
C24' C27' C17F 108(4) . . ?
C16' C27' C17F 123(5) . . ?
C17' C17F C23F 101(7) . . ?
C17' C17F C27' 118(5) . . ?
C23F C17F C27' 107(4) . . ?
C8' C29' C30' 122(5) . . ?
C8' C29' C25' 117(5) . . ?
C30' C29' C25' 108(4) . . ?
C3' C25' C15' 118(5) . . ?
C3' C25' C29' 124(5) . . ?
C15' C25' C29' 111(4) . . ?
C20' C30' C29' 102(4) . . ?
C20' C30' C19' 119(6) . . ?
C29' C30' C19' 114(5) . . ?
C18F C19' C13' 108(7) . . ?
C18F C19' C30' 122(5) . . ?
C13' C19' C30' 126(5) . . ?
C17F C23F C24F 126(7) . . ?
C17F C23F C23' 108(4) . . ?
C24F C23F C23' 115(5) . . ?
C28' C23' C24' 120(5) . . ?
C28' C23' C23F 122(5) . . ?
C24' C23' C23F 107(5) . . ?
C13' C28' C27F 98(7) . . ?
C13' C28' C23' 121(5) . . ?
C27F C28' C23' 120(6) . . ?
C21F C24F C23F 129(9) . . ?
C21F C24F C16F 99(7) . . ?
C23F C24F C16F 124(5) . . ?
C17F C17' C28F 117(5) . . ?
C17F C17' C4F 134(7) . . ?
C28F C17' C4F 105(4) . . ?
C17' C28F C18' 122(5) . . ?
C17' C28F C19F 111(5) . . ?
C18' C28F C19F 113(5) . . ?
C13F C19F C30F 121(7) . . ?
C13F C19F C28F 105(4) . . ?
C30F C19F C28F 129(5) . . ?
C7' C14F C26F 121(5) . . ?
C7' C14F C15F 116(5) . . ?
C26F C14F C15F 104(4) . . ?
C19F C30F C26F 112(5) . . ?
C19F C30F C29F 125(8) . . ?
C26F C30F C29F 106(4) . . ?
C22' C26F C30F 123(5) . . ?
C22' C26F C14F 120(4) . . ?
C30F C26F C14F 111(4) . . ?
C10F C9F C1F 129(7) . . ?
C10F C9F C21F 109(7) . . ?
C1F C9F C21F 121(6) . . ?
C24F C21F C4F 111(8) . . ?
C24F C21F C9F 113(8) . . ?
C4F C21F C9F 119(6) . . ?
C21F C4F C17' 118(8) . . ?
C21F C4F C13F 119(5) . . ?
C17' C4F C13F 105(5) . . ?
C19F C13F C8F 120(8) . . ?
C19F C13F C4F 113(5) . . ?
C8F C13F C4F 118(5) . . ?
C9F C10F C6F 115(9) . . ?
C9F C10F C16F 102(8) . . ?
C6F C10F C16F 119(5) . . ?
C10F C16F C24F 113(7) . . ?
C10F C16F C27F 115(5) . . ?
C24F C16F C27F 118(5) . . ?
C28' C27F C18F 114(7) . . ?
C28' C27F C16F 118(5) . . ?
C18F C27F C16F 122(5) . . ?
C19' C18F C22F 115(5) . . ?
C19' C18F C27F 104(7) . . ?
C22F C18F C27F 121(5) . . ?
C18F C22F C6F 114(5) . . ?
C18F C22F C26' 125(5) . . ?
C6F C22F C26' 114(8) . . ?
C10F C6F C2F 113(8) . . ?
C10F C6F C22F 129(7) . . ?
C2F C6F C22F 107(8) . . ?
C12' C15' C20' 110(5) . . ?
C12' C15' C25' 129(6) . . ?
C20' C15' C25' 99(5) . . ?
C15' C20' C30' 120(5) . . ?
C15' C20' C26' 114(5) . . ?
C30' C20' C26' 116(4) . . ?
C14' C26' C22F 95(7) . . ?
C14' C26' C20' 124(7) . . ?
C22F C26' C20' 118(6) . . ?
C11F C15F C29F 121(5) . . ?
C11F C15F C14F 122(5) . . ?
C29F C15F C14F 109(4) . . ?
C25F C29F C30F 106(7) . . ?
C25F C29F C15F 114(5) . . ?
C30F C29F C15F 108(5) . . ?
C26' C14' C7F 123(6) . . ?
C26' C14' C2F 122(6) . . ?
C7F C14' C2F 114(5) . . ?
C20F C2F C14' 120(5) . . ?
C20F C2F C6F 132(8) . . ?
C14' C2F C6F 101(6) . . ?
C14' C7F C3F 122(4) . . ?
C14' C7F C12' 99(5) . . ?
C3F C7F C12' 108.0 . . ?
C5F C3F C11F 106(4) . . ?
C5F C3F C7F 119(4) . . ?
C11F C3F C7F 108.0 . . ?
C3F C11F C12F 108.0 . . ?
C3F C11F C15F 124(4) . . ?
C12F C11F C15F 121(4) . . ?
C11F C12F C12' 108.0 . . ?
C11F C12F C11' 116(3) . . ?
C12' C12F C11' 134(4) . . ?
C15' C12' C12F 104(4) . . ?
C15' C12' C7F 143(4) . . ?
C12F C12' C7F 108.0 . . ?
C3F C5F C20F 115(4) . . ?
C3F C5F C25F 135(4) . . ?
C20F C5F C25F 108.0 . . ?
C29F C25F C8F 133(5) . . ?
C29F C25F C5F 115(4) . . ?
C8F C25F C5F 108.0 . . ?
C13F C8F C25F 114(6) . . ?
C13F C8F C1F 121(5) . . ?
C25F C8F C1F 108.0 . . ?
C9F C1F C20F 112(6) . . ?
C9F C1F C8F 119(5) . . ?
C20F C1F C8F 108.0 . . ?
C2F C20F C5F 123(5) . . ?
C2F C20F C1F 115(6) . . ?
C5F C20F C1F 108.0 . . ?

loop_
_geom_bond_atom_site_label_1
_geom_bond_atom_site_label_2
_geom_bond_distance
_geom_bond_site_symmetry_2
_geom_bond_publ_flag
Mn1 O5 2.073(18) . ?
Mn1 O4 2.09(2) . ?
Mn1 O8 2.176(18) . ?
Mn1 O1 2.18(2) . ?
Mn1 S5 2.646(9) . ?
Mn1 S1 2.685(8) . ?
Mn2 O5 2.094(18) . ?
Mn2 O2 2.142(19) . ?
Mn2 O1 2.15(2) . ?
Mn2 O6 2.175(17) . ?
Mn2 S2 2.679(9) . ?
Mn2 S6 2.689(9) . ?
Mn3 O7 2.08(2) . ?
Mn3 O2 2.117(19) . ?
Mn3 O3 2.18(2) . ?
Mn3 O6 2.188(19) . ?
Mn3 S7 2.677(8) . ?
Mn3 S3 2.715(9) . ?
Mn4 O7 2.09(2) . ?
Mn4 O4 2.131(18) . ?
Mn4 O8 2.179(19) . ?
Mn4 O3 2.19(2) . ?
Mn4 S8 2.659(9) . ?
Mn4 S4 2.699(9) . ?
S1 C2 1.79(3) . ?
S1 C24 1.81(3) . ?
S2 C6 1.74(3) . ?
S2 C8 1.77(3) . ?
S3 C12 1.80(3) . ?
S3 C14 1.81(3) . ?
S4 C18 1.79(3) . ?
S4 C20 1.81(3) . ?
S5 C48 1.77(3) . ?
S5 C26 1.79(3) . ?
S6 C30 1.79(3) . ?
S6 C32 1.80(3) . ?
S7 C36 1.77(3) . ?
S7 C38 1.80(3) . ?
S8 C42 1.80(3) . ?
S8 C44 1.80(3) . ?
O1 C1 1.26(3) . ?
O2 C7 1.29(3) . ?
O3 C13 1.32(3) . ?
O4 C19 1.35(4) . ?
O5 C25 1.26(3) . ?
O6 C31 1.29(3) . ?
O7 C37 1.32(3) . ?
O8 C43 1.28(3) . ?
C1 C2 1.42(4) . ?
C1 C6 1.48(4) . ?
C2 C3 1.38(4) . ?
C3 C4 1.38(4) . ?
C3 H3A 0.9500 . ?
C4 C5 1.36(4) . ?
C4 C49 1.50(4) . ?
C5 C6 1.40(4) . ?
C5 H5A 0.9500 . ?
C7 C8 1.37(4) . ?
C7 C12 1.42(4) . ?
C8 C9 1.46(4) . ?
C9 C10 1.32(4) . ?
C9 H9A 0.9500 . ?
C10 C11 1.48(5) . ?
C10 C55 1.49(5) . ?
C11 C12 1.25(4) . ?
C11 H11A 0.9500 . ?
C13 C14 1.35(4) . ?
C13 C18 1.41(4) . ?
C14 C15 1.39(4) . ?
C15 C16 1.37(4) . ?
C15 H15A 0.9500 . ?
C16 C17 1.34(4) . ?
C16 C61 1.46(5) . ?
C17 C18 1.39(4) . ?
C17 H17A 0.9500 . ?
C19 C24 1.34(4) . ?
C19 C20 1.37(4) . ?
C20 C21 1.40(4) . ?
C21 C22 1.36(4) . ?
C21 H21A 0.9500 . ?
C22 C23 1.45(4) . ?
C22 C67 1.50(5) . ?
C23 C24 1.36(4) . ?
C23 H23A 0.9500 . ?
C25 C30 1.43(4) . ?
C25 C26 1.45(4) . ?
C26 C27 1.38(4) . ?
C27 C28 1.39(4) . ?
C27 H27A 0.9500 . ?
C28 C29 1.44(5) . ?
C28 C73 1.50(5) . ?
C29 C30 1.37(4) . ?
C29 H29A 0.9500 . ?
C31 C32 1.39(4) . ?
C31 C36 1.43(4) . ?
C32 C33 1.41(4) . ?
C33 C34 1.36(4) . ?
C33 H33A 0.9500 . ?
C34 C35 1.33(4) . ?
C34 C79 1.44(5) . ?
C35 C36 1.37(4) . ?
C35 H35A 0.9500 . ?
C37 C38 1.38(4) . ?
C37 C42 1.40(4) . ?
C38 C39 1.39(4) . ?
C39 C40 1.34(4) . ?
C39 H39A 0.9500 . ?
C40 C41 1.40(4) . ?
C40 C85 1.45(4) . ?
C41 C42 1.40(4) . ?
C41 H41A 0.9500 . ?
C43 C44 1.43(4) . ?
C43 C48 1.43(4) . ?
C44 C45 1.35(4) . ?
C45 C46 1.40(4) . ?
C45 H45A 0.9500 . ?
C46 C47 1.38(4) . ?
C46 C91 1.46(4) . ?
C47 C48 1.37(4) . ?
C47 H47A 0.9500 . ?
C49 C54 1.34(5) . ?
C49 C50 1.44(5) . ?
C50 C51 1.43(5) . ?
C50 H50A 0.9500 . ?
C51 C52 1.42(6) . ?
C51 H51A 0.9500 . ?
C52 C53 1.35(6) . ?
C52 H52A 0.9500 . ?
C53 C54 1.38(5) . ?
C53 H53A 0.9500 . ?
C54 H54A 0.9500 . ?
C55 C56 1.46(7) . ?
C55 C60 1.47(6) . ?
C56 C57 1.37(8) . ?
C56 H56A 0.9500 . ?
C57 C58 1.34(8) . ?
C57 H57A 0.9500 . ?
C58 C59 1.44(9) . ?
C58 H58A 0.9500 . ?
C59 C60 1.40(8) . ?
C59 H59A 0.9500 . ?
C60 H60A 0.9500 . ?
C61 C66 1.40(4) . ?
C61 C62 1.40(5) . ?
C62 C63 1.43(5) . ?
C62 H62A 0.9500 . ?
C63 C64 1.29(5) . ?
C63 H63A 0.9500 . ?
C64 C65 1.43(5) . ?
C64 H64A 0.9500 . ?
C65 C66 1.36(5) . ?
C65 H65A 0.9500 . ?
C66 H66A 0.9500 . ?
C67 C72 1.28(5) . ?
C67 C68 1.29(6) . ?
C68 C69 1.50(6) . ?
C68 H68A 0.9500 . ?
C69 C70 1.54(8) . ?
C69 H69A 0.9500 . ?
C70 C71 1.28(7) . ?
C70 H70A 0.9500 . ?
C71 C72 1.38(6) . ?
C71 H71A 0.9500 . ?
C72 H72A 0.9500 . ?
C73 C74 1.36(5) . ?
C73 C78 1.40(5) . ?
C74 C75 1.43(5) . ?
C74 H74A 0.9500 . ?
C75 C76 1.27(5) . ?
C75 H75A 0.9500 . ?
C76 C77 1.33(6) . ?
C76 H76A 0.9500 . ?
C77 C78 1.43(6) . ?
C77 H77A 0.9500 . ?
C78 H78A 0.9500 . ?
C79 C80 1.38(6) . ?
C79 C84 1.55(7) . ?
C80 C81 1.30(6) . ?
C80 H80A 0.9500 . ?
C81 C82 1.24(9) . ?
C81 H81A 0.9500 . ?
C82 C83 1.38(10) . ?
C82 H82A 0.9500 . ?
C83 C84 1.51(9) . ?
C83 H83A 0.9500 . ?
C84 H84A 0.9500 . ?
C85 C90 1.34(6) . ?
C85 C86 1.37(5) . ?
C86 C87 1.33(5) . ?
C86 H86A 0.9500 . ?
C87 C88 1.33(7) . ?
C87 H87A 0.9500 . ?
C88 C89 1.41(7) . ?
C88 H88A 0.9500 . ?
C89 C90 1.48(7) . ?
C89 H89A 0.9500 . ?
C90 H90A 0.9500 . ?
C91 C96 1.36(4) . ?
C91 C92 1.47(5) . ?
C92 C93 1.41(5) . ?
C92 H92A 0.9500 . ?
C93 C94 1.37(5) . ?
C93 H93A 0.9500 . ?
C94 C95 1.41(5) . ?
C94 H94A 0.9500 . ?
C95 C96 1.33(4) . ?
C95 H95A 0.9500 . ?
C96 H96A 0.9500 . ?
C1' C5' 1.43(4) . ?
C1' C9' 1.45(4) . ?
C1' C8' 1.48(4) . ?
C5' C3' 1.43(4) . ?
C5' C2' 1.45(4) . ?
C2' C6' 1.42(4) . ?
C2' C7' 1.46(4) . ?
C6' C10' 1.47(4) . ?
C6' C22' 1.47(4) . ?
C9' C10' 1.45(4) . ?
C9' C21' 1.48(4) . ?
C10' C16' 1.47(4) . ?
C22' C26F 1.44(4) . ?
C22' C18' 1.45(4) . ?
C8' C29' 1.43(4) . ?
C8' C4' 1.45(4) . ?
C3' C25' 1.39(4) . ?
C3' C11' 1.45(4) . ?
C11' C7' 1.46(4) . ?
C11' C12F 1.48(5) . ?
C7' C14F 1.43(4) . ?
C4' C21' 1.44(4) . ?
C4' C13' 1.46(4) . ?
C21' C24' 1.43(4) . ?
C24' C27' 1.45(4) . ?
C24' C23' 1.47(4) . ?
C13' C28' 1.41(5) . ?
C13' C19' 1.42(5) . ?
C18' C28F 1.45(4) . ?
C18' C16' 1.47(4) . ?
C16' C27' 1.47(4) . ?
C27' C17F 1.49(4) . ?
C17F C17' 1.44(6) . ?
C17F C23F 1.45(6) . ?
C29' C30' 1.44(4) . ?
C29' C25' 1.48(4) . ?
C25' C15' 1.47(4) . ?
C30' C20' 1.43(4) . ?
C30' C19' 1.44(4) . ?
C19' C18F 1.37(6) . ?
C23F C24F 1.45(6) . ?
C23F C23' 1.48(4) . ?
C23' C28' 1.46(4) . ?
C28' C27F 1.45(6) . ?
C24F C21F 1.37(6) . ?
C24F C16F 1.48(6) . ?
C17' C28F 1.45(4) . ?
C17' C4F 1.48(6) . ?
C28F C19F 1.47(4) . ?
C19F C13F 1.36(6) . ?
C19F C30F 1.43(6) . ?
C14F C26F 1.46(4) . ?
C14F C15F 1.47(4) . ?
C30F C26F 1.44(4) . ?
C30F C29F 1.45(6) . ?
C9F C10F 1.37(6) . ?
C9F C1F 1.40(6) . ?
C9F C21F 1.42(6) . ?
C21F C4F 1.41(6) . ?
C4F C13F 1.50(4) . ?
C13F C8F 1.41(5) . ?
C10F C6F 1.39(6) . ?
C10F C16F 1.45(6) . ?
C16F C27F 1.49(4) . ?
C27F C18F 1.45(6) . ?
C18F C22F 1.40(4) . ?
C22F C6F 1.43(4) . ?
C22F C26' 1.44(6) . ?
C6F C2F 1.40(6) . ?
C15' C12' 1.36(4) . ?
C15' C20' 1.39(4) . ?
C20' C26' 1.44(4) . ?
C26' C14' 1.38(5) . ?
C15F C11F 1.44(4) . ?
C15F C29F 1.45(4) . ?
C29F C25F 1.41(5) . ?
C14' C7F 1.39(4) . ?
C14' C2F 1.40(6) . ?
C2F C20F 1.33(6) . ?
C7F C3F 1.4200 . ?
C7F C12' 1.4200 . ?
C3F C5F 1.35(3) . ?
C3F C11F 1.4200 . ?
C11F C12F 1.4200 . ?
C12F C12' 1.4200 . ?
C5F C20F 1.4200 . ?
C5F C25F 1.4200 . ?
C25F C8F 1.4200 . ?
C8F C1F 1.4200 . ?
C1F C20F 1.4200 . ?

loop_
_platon_squeeze_void_nr
_platon_squeeze_void_average_x
_platon_squeeze_void_average_y
_platon_squeeze_void_average_z
_platon_squeeze_void_volume
_platon_squeeze_void_count_electrons
_platon_squeeze_void_content
1 0.002 0.469 0.047 19905 6968 ' '
2 0.000 0.000 0.104 20 10 ' '
3 0.500 0.500 0.104 20 10 ' '
4 0.250 0.250 0.354 20 5 ' '
5 0.750 0.750 0.354 20 5 ' '
6 0.000 0.500 0.604 20 10 ' '
7 0.500 0.000 0.604 20 10 ' '
8 0.250 0.750 0.854 20 5 ' '
9 0.750 0.250 0.854 20 5 ' '
